data_4125340
loop_
_publ_author_name
'Metrano, Anthony J.'
'Abascal, Nadia C.'
'Mercado, Brandon Q.'
'Paulson, Eric K.'
'Hurtley, Anna E.'
'Miller, Scott J.'

_publ_section_title
;
 Diversity of Secondary Structure in Catalytic Peptides with
 \b-Turn-Biased Sequences.
;
_journal_issue 1
_journal_name_full 'Journal of the American Chemical Society'
_journal_page_first 492
_journal_page_last 516
_journal_paper_doi 10.1021/jacs.6b11348
_journal_volume 139
_journal_year 2017
_chemical_absolute_configuration ad
_chemical_formula_moiety 'C27 H50 N6 O6'
_chemical_formula_sum 'C27 H50 N6 O6'
_chemical_formula_weight 554.73
_space_group_crystal_system orthorhombic
_space_group_IT_number 19
_space_group_name_Hall 'P 2ac 2ab'
_space_group_name_H-M_alt 'P 21 21 21'
_symmetry_space_group_name_Hall 'P 2ac 2ab'
_symmetry_space_group_name_H-M 'P 21 21 21'
_atom_sites_solution_hydrogens mixed
_atom_sites_solution_primary direct
_atom_sites_solution_secondary difmap
_audit_creation_method SHELXL-2014/7
_cell_angle_alpha 90
_cell_angle_beta 90
_cell_angle_gamma 90
_cell_formula_units_Z 4
_cell_length_a 9.6322(7)
_cell_length_b 10.7847(8)
_cell_length_c 30.960(2)
_cell_measurement_reflns_used 788
_cell_measurement_temperature 93(2)
_cell_measurement_theta_max 68.3
_cell_measurement_theta_min 2.9
_cell_volume 3216.1(4)
_computing_cell_refinement 'CrystalClear-SM Expert 2.0 r15 (Rigaku, 2011)'
_computing_data_collection 'CrystalClear-SM Expert 2.0 r15 (Rigaku, 2011)'
_computing_data_reduction 'CrystalClear-SM Expert 2.0 r15 (Rigaku, 2011)'
_computing_molecular_graphics
; 
Dolomanov, O.V.; Bourhis, L.J.; Gildea, R.J.; Howard, J.A.K.; Puschmann, H., 
OLEX2: A complete structure solution, refinement and analysis program 
(2009). J. Appl. Cryst., 42, 339-341. 
;
_computing_publication_material 'CIFTAB-2013/2 (Sheldrick, 2014)'
_computing_structure_refinement 'SHELXL-2014/7 (Sheldrick, 2014)'
_computing_structure_solution 'SHELXT-2014/5 (Sheldrick, 2014)'
_diffrn_ambient_temperature 93(2)
_diffrn_detector_area_resol_mean 22.2
_diffrn_measured_fraction_theta_full 0.996
_diffrn_measured_fraction_theta_max 0.992
_diffrn_measurement_device_type 'Rigaku Saturn 944+ CCD'
_diffrn_measurement_method \w
_diffrn_radiation_type CuK\a
_diffrn_radiation_wavelength 1.54178
_diffrn_reflns_av_R_equivalents 0.0987
_diffrn_reflns_av_unetI/netI 0.0271
_diffrn_reflns_Laue_measured_fraction_full 0.996
_diffrn_reflns_Laue_measured_fraction_max 0.992
_diffrn_reflns_limit_h_max 11
_diffrn_reflns_limit_h_min -10
_diffrn_reflns_limit_k_max 12
_diffrn_reflns_limit_k_min -12
_diffrn_reflns_limit_l_max 37
_diffrn_reflns_limit_l_min -37
_diffrn_reflns_number 114328
_diffrn_reflns_point_group_measured_fraction_full 0.994
_diffrn_reflns_point_group_measured_fraction_max 0.989
_diffrn_reflns_theta_full 67.679
_diffrn_reflns_theta_max 68.124
_diffrn_reflns_theta_min 4.341
_diffrn_source 'Sealed Tube'
_exptl_absorpt_coefficient_mu 0.662
_exptl_absorpt_correction_T_max 1.000
_exptl_absorpt_correction_T_min 0.722
_exptl_absorpt_correction_type multi-scan
_exptl_absorpt_process_details 'Jacobson, R. (1998) Private Communication'
_exptl_crystal_colour Colorless
_exptl_crystal_density_diffrn 1.146
_exptl_crystal_density_method 'not measured'
_exptl_crystal_description Plate
_exptl_crystal_F_000 1208
_exptl_crystal_size_max 0.200
_exptl_crystal_size_mid 0.020
_exptl_crystal_size_min 0.010
_refine_diff_density_max 0.245
_refine_diff_density_min -0.163
_refine_diff_density_rms 0.048
_refine_ls_abs_structure_details
; 
 Flack x determined using 2148 quotients [(I+)-(I-)]/[(I+)+(I-)] 
 (Parsons, Flack and Wagner, Acta Cryst. B69 (2013) 249-259). 
;
_refine_ls_abs_structure_Flack -0.01(7)
_refine_ls_extinction_method none
_refine_ls_goodness_of_fit_ref 1.204
_refine_ls_hydrogen_treatment mixed
_refine_ls_matrix_type full
_refine_ls_number_parameters 375
_refine_ls_number_reflns 5803
_refine_ls_number_restraints 3
_refine_ls_restrained_S_all 1.204
_refine_ls_R_factor_all 0.0511
_refine_ls_R_factor_gt 0.0466
_refine_ls_shift/su_max 0.000
_refine_ls_shift/su_mean 0.000
_refine_ls_structure_factor_coef Fsqd
_refine_ls_weighting_details 'w=1/[\s^2^(Fo^2^)+(0.0438P)^2^+1.3527P] where P=(Fo^2^+2Fc^2^)/3'
_refine_ls_weighting_scheme calc
_refine_ls_wR_factor_gt 0.1179
_refine_ls_wR_factor_ref 0.1207
_reflns_Friedel_coverage 0.753
_reflns_Friedel_fraction_full 0.990
_reflns_Friedel_fraction_max 0.984
_reflns_number_gt 5414
_reflns_number_total 5803
_reflns_threshold_expression 'I > 2\s(I)'
_cod_data_source_file ja6b11348_si_023.cif
_cod_data_source_block 007-16092
_cod_depositor_comments 'Adding full bibliography for 4125336--4125366.cif.'
_cod_database_code 4125340
_shelx_shelxl_version_number 2014/7
_shelx_space_group_comment
; 
The symmetry employed for this shelxl refinement is uniquely defined 
by the following loop, which should always be used as a source of 
symmetry information in preference to the above space-group names. 
They are only intended as comments. 
;
_shelx_estimated_absorpt_t_min 0.879
_shelx_estimated_absorpt_t_max 0.993

loop_
_space_group_symop_operation_xyz
'x, y, z'
'-x+1/2, -y, z+1/2'
'-x, y+1/2, -z+1/2'
'x+1/2, -y+1/2, -z'

loop_
_atom_site_label
_atom_site_type_symbol
_atom_site_fract_x
_atom_site_fract_y
_atom_site_fract_z
_atom_site_U_iso_or_equiv
_atom_site_adp_type
_atom_site_occupancy
_atom_site_site_symmetry_order
_atom_site_calc_flag
_atom_site_refinement_flags_posn
_atom_site_refinement_flags_adp
O1 O 0.1042(2) 0.3848(2) 0.63086(7) 0.0407(6) Uani 1 1 d . .
O2 O 0.3726(2) 0.1524(2) 0.74526(7) 0.0357(5) Uani 1 1 d . .
O3 O 0.5995(3) 0.3107(2) 0.64956(7) 0.0380(5) Uani 1 1 d . .
O4 O 0.3813(2) 0.5536(2) 0.65953(7) 0.0353(5) Uani 1 1 d . .
O5 O 0.3570(3) 0.5643(3) 0.49778(8) 0.0510(7) Uani 1 1 d . .
O6 O 0.1972(3) 0.4124(3) 0.50784(7) 0.0454(6) Uani 1 1 d . .
N1 N 0.2088(3) 0.1988(3) 0.62723(9) 0.0376(6) Uani 1 1 d . .
N2 N 0.3323(3) 0.3279(2) 0.70777(8) 0.0295(6) Uani 1 1 d D .
H2 H 0.369(3) 0.400(2) 0.6971(10) 0.026(8) Uiso 1 1 d D .
N3 N 0.6018(3) 0.4041(2) 0.71553(8) 0.0311(6) Uani 1 1 d D .
H3 H 0.605(4) 0.479(2) 0.7295(10) 0.035(9) Uiso 1 1 d D .
N4 N 0.5705(3) 0.5614(3) 0.61710(9) 0.0363(6) Uani 1 1 d . .
N5 N 0.2844(3) 0.5089(3) 0.56481(9) 0.0361(7) Uani 1 1 d D .
H5 H 0.226(4) 0.461(4) 0.5796(12) 0.056(13) Uiso 1 1 d D .
N6 N 0.1437(3) 0.7494(3) 0.56759(9) 0.0459(8) Uani 1 1 d . .
C1 C 0.1898(4) 0.1941(4) 0.58064(12) 0.0463(9) Uani 1 1 d . .
H1A H 0.1117 0.2473 0.5724 0.069 Uiso 1 1 calc R U
H1B H 0.1704 0.1085 0.5718 0.069 Uiso 1 1 calc R U
H1C H 0.2744 0.2232 0.5663 0.069 Uiso 1 1 calc R U
C2 C 0.3007(4) 0.1040(3) 0.64473(12) 0.0432(8) Uani 1 1 d . .
H2A H 0.3975 0.1277 0.6396 0.065 Uiso 1 1 calc R U
H2B H 0.2817 0.0245 0.6305 0.065 Uiso 1 1 calc R U
H2C H 0.2847 0.0958 0.6759 0.065 Uiso 1 1 calc R U
C3 C 0.1637(3) 0.2983(3) 0.64906(11) 0.0331(7) Uani 1 1 d . .
C4 C 0.1858(3) 0.3012(3) 0.69826(10) 0.0322(7) Uani 1 1 d . .
H4 H 0.1630 0.2174 0.7101 0.039 Uiso 1 1 calc R U
C5 C 0.4124(3) 0.2526(3) 0.73082(10) 0.0306(7) Uani 1 1 d . .
C6 C 0.5606(3) 0.2977(3) 0.74180(10) 0.0314(7) Uani 1 1 d . .
C7 C 0.5566(4) 0.3406(3) 0.78889(11) 0.0419(8) Uani 1 1 d . .
H7A H 0.6496 0.3670 0.7978 0.063 Uiso 1 1 calc R U
H7B H 0.5257 0.2720 0.8073 0.063 Uiso 1 1 calc R U
H7C H 0.4918 0.4102 0.7917 0.063 Uiso 1 1 calc R U
C8 C 0.6625(4) 0.1905(3) 0.73699(12) 0.0409(8) Uani 1 1 d . .
H8A H 0.6610 0.1605 0.7071 0.061 Uiso 1 1 calc R U
H8B H 0.6358 0.1231 0.7565 0.061 Uiso 1 1 calc R U
H8C H 0.7563 0.2190 0.7442 0.061 Uiso 1 1 calc R U
C9 C 0.6169(3) 0.4025(3) 0.67221(10) 0.0308(7) Uani 1 1 d . .
C10 C 0.6606(3) 0.5262(3) 0.65336(11) 0.0351(7) Uani 1 1 d . .
H10 H 0.6577 0.5917 0.6762 0.042 Uiso 1 1 calc R U
C11 C 0.8050(4) 0.5217(4) 0.63290(12) 0.0436(9) Uani 1 1 d . .
H11A H 0.8557 0.6002 0.6381 0.052 Uiso 1 1 calc R U
H11B H 0.8599 0.4523 0.6450 0.052 Uiso 1 1 calc R U
C12 C 0.7802(4) 0.5032(4) 0.58553(13) 0.0521(10) Uani 1 1 d . .
H12A H 0.7697 0.4140 0.5787 0.063 Uiso 1 1 calc R U
H12B H 0.8581 0.5372 0.5684 0.063 Uiso 1 1 calc R U
C13 C 0.6465(4) 0.5731(4) 0.57607(12) 0.0452(9) Uani 1 1 d . .
H13A H 0.6652 0.6611 0.5690 0.054 Uiso 1 1 calc R U
H13B H 0.5947 0.5345 0.5520 0.054 Uiso 1 1 calc R U
C14 C 0.4329(4) 0.5744(3) 0.62371(10) 0.0327(7) Uani 1 1 d . .
C15 C 0.3437(4) 0.6159(3) 0.58588(10) 0.0360(8) Uani 1 1 d . .
H15 H 0.4037 0.6611 0.5647 0.043 Uiso 1 1 calc R U
C16 C 0.2848(4) 0.5012(3) 0.52130(11) 0.0391(8) Uani 1 1 d . .
C17 C 0.1753(4) 0.3892(4) 0.46157(11) 0.0454(9) Uani 1 1 d . .
C18 C 0.3091(5) 0.3502(4) 0.43985(13) 0.0551(11) Uani 1 1 d . .
H18A H 0.3720 0.4214 0.4381 0.083 Uiso 1 1 calc R U
H18B H 0.2889 0.3198 0.4107 0.083 Uiso 1 1 calc R U
H18C H 0.3530 0.2840 0.4567 0.083 Uiso 1 1 calc R U
C19 C 0.0739(5) 0.2820(4) 0.46235(13) 0.0579(11) Uani 1 1 d . .
H19A H 0.1154 0.2120 0.4778 0.087 Uiso 1 1 calc R U
H19B H 0.0521 0.2570 0.4327 0.087 Uiso 1 1 calc R U
H19C H -0.0115 0.3077 0.4770 0.087 Uiso 1 1 calc R U
C20 C 0.1117(6) 0.5027(5) 0.44056(15) 0.0692(13) Uani 1 1 d . .
H20A H 0.0300 0.5290 0.4571 0.104 Uiso 1 1 calc R U
H20B H 0.0838 0.4826 0.4109 0.104 Uiso 1 1 calc R U
H20C H 0.1800 0.5700 0.4401 0.104 Uiso 1 1 calc R U
C21 C 0.0911(4) 0.3961(3) 0.71970(11) 0.0373(8) Uani 1 1 d . .
H21A H -0.0064 0.3740 0.7131 0.045 Uiso 1 1 calc R U
H21B H 0.1095 0.4783 0.7066 0.045 Uiso 1 1 calc R U
C22 C 0.1066(4) 0.4075(3) 0.76861(11) 0.0393(8) Uani 1 1 d . .
H22 H 0.2045 0.4327 0.7748 0.047 Uiso 1 1 calc R U
C23 C 0.0120(4) 0.5094(4) 0.78545(13) 0.0500(10) Uani 1 1 d . .
H23A H 0.0350 0.5878 0.7711 0.075 Uiso 1 1 calc R U
H23B H 0.0249 0.5183 0.8167 0.075 Uiso 1 1 calc R U
H23C H -0.0849 0.4879 0.7794 0.075 Uiso 1 1 calc R U
C24 C 0.0790(5) 0.2871(4) 0.79250(12) 0.0522(10) Uani 1 1 d . .
H24A H 0.0976 0.2988 0.8234 0.078 Uiso 1 1 calc R U
H24B H 0.1399 0.2220 0.7811 0.078 Uiso 1 1 calc R U
H24C H -0.0181 0.2628 0.7884 0.078 Uiso 1 1 calc R U
C25 C 0.2319(4) 0.7043(4) 0.60226(11) 0.0415(8) Uani 1 1 d . .
H25A H 0.1740 0.6609 0.6239 0.050 Uiso 1 1 calc R U
H25B H 0.2767 0.7757 0.6167 0.050 Uiso 1 1 calc R U
C26 C 0.2175(5) 0.8319(4) 0.53825(13) 0.0543(10) Uani 1 1 d . .
H26A H 0.2644 0.8968 0.5549 0.081 Uiso 1 1 calc R U
H26B H 0.1513 0.8700 0.5182 0.081 Uiso 1 1 calc R U
H26C H 0.2864 0.7843 0.5219 0.081 Uiso 1 1 calc R U
C27 C 0.0237(5) 0.8125(4) 0.58542(14) 0.0555(11) Uani 1 1 d . .
H27A H -0.0264 0.7560 0.6047 0.083 Uiso 1 1 calc R U
H27B H -0.0379 0.8385 0.5619 0.083 Uiso 1 1 calc R U
H27C H 0.0542 0.8855 0.6017 0.083 Uiso 1 1 calc R U

loop_
_atom_site_aniso_label
_atom_site_aniso_U_11
_atom_site_aniso_U_22
_atom_site_aniso_U_33
_atom_site_aniso_U_23
_atom_site_aniso_U_13
_atom_site_aniso_U_12
O1 0.0318(13) 0.0478(14) 0.0424(13) 0.0060(11) -0.0024(10) 0.0057(12)
O2 0.0324(13) 0.0304(12) 0.0443(13) 0.0057(10) -0.0017(10) -0.0015(10)
O3 0.0400(13) 0.0354(13) 0.0387(12) -0.0054(10) 0.0016(10) -0.0013(11)
O4 0.0357(13) 0.0359(12) 0.0342(12) 0.0021(9) -0.0008(10) 0.0006(10)
O5 0.0570(17) 0.0611(17) 0.0349(13) -0.0013(12) 0.0034(12) -0.0158(14)
O6 0.0452(14) 0.0576(16) 0.0335(12) -0.0050(11) -0.0020(11) -0.0119(13)
N1 0.0343(15) 0.0404(15) 0.0380(15) 0.0001(13) -0.0028(12) 0.0006(13)
N2 0.0248(14) 0.0283(14) 0.0353(14) 0.0027(11) 0.0004(11) -0.0022(11)
N3 0.0281(14) 0.0291(14) 0.0362(14) -0.0028(11) -0.0011(11) -0.0015(12)
N4 0.0364(16) 0.0381(15) 0.0344(15) 0.0013(12) 0.0025(12) -0.0004(13)
N5 0.0407(17) 0.0338(15) 0.0336(15) 0.0006(12) -0.0011(12) -0.0044(13)
N6 0.053(2) 0.0472(18) 0.0377(16) 0.0064(13) -0.0046(14) 0.0063(15)
C1 0.049(2) 0.049(2) 0.0405(19) -0.0022(17) -0.0029(17) 0.0046(18)
C2 0.047(2) 0.0406(19) 0.0418(19) -0.0042(16) 0.0009(16) 0.0043(17)
C3 0.0203(15) 0.0371(17) 0.0420(18) 0.0023(15) -0.0001(13) -0.0005(14)
C4 0.0251(16) 0.0322(16) 0.0392(17) 0.0044(14) 0.0011(13) -0.0024(14)
C5 0.0300(17) 0.0306(16) 0.0311(15) -0.0005(13) 0.0022(13) -0.0010(14)
C6 0.0289(17) 0.0279(15) 0.0375(17) 0.0011(14) -0.0040(13) -0.0013(13)
C7 0.045(2) 0.043(2) 0.0371(18) 0.0039(16) -0.0061(16) -0.0024(17)
C8 0.0308(18) 0.0377(19) 0.054(2) 0.0052(16) -0.0038(15) 0.0036(15)
C9 0.0219(15) 0.0330(17) 0.0374(17) -0.0021(14) -0.0010(13) 0.0011(13)
C10 0.0323(18) 0.0368(18) 0.0362(17) -0.0016(14) 0.0000(14) -0.0014(14)
C11 0.0336(19) 0.042(2) 0.055(2) 0.0017(16) 0.0069(16) -0.0053(16)
C12 0.047(2) 0.058(2) 0.052(2) 0.0000(19) 0.0115(18) 0.000(2)
C13 0.049(2) 0.049(2) 0.0373(18) 0.0019(16) 0.0091(16) -0.0016(17)
C14 0.0408(19) 0.0257(16) 0.0317(17) -0.0014(13) -0.0013(14) -0.0022(14)
C15 0.042(2) 0.0331(17) 0.0327(17) 0.0025(13) -0.0013(14) -0.0054(15)
C16 0.040(2) 0.0406(19) 0.0366(19) 0.0002(15) -0.0012(15) -0.0027(17)
C17 0.043(2) 0.058(2) 0.0348(18) -0.0069(17) -0.0049(16) -0.0023(19)
C18 0.052(2) 0.064(3) 0.049(2) -0.0139(19) 0.0060(19) -0.012(2)
C19 0.049(2) 0.079(3) 0.045(2) -0.017(2) -0.0028(18) -0.015(2)
C20 0.071(3) 0.078(3) 0.059(3) -0.002(2) -0.023(2) 0.012(3)
C21 0.0269(17) 0.0402(18) 0.0446(19) 0.0048(15) 0.0025(14) 0.0059(15)
C22 0.0318(18) 0.0414(19) 0.0448(19) -0.0005(15) 0.0033(15) 0.0060(16)
C23 0.046(2) 0.049(2) 0.055(2) -0.0049(19) 0.0125(18) 0.0046(19)
C24 0.063(3) 0.054(2) 0.039(2) 0.0039(18) 0.0105(18) 0.011(2)
C25 0.051(2) 0.0395(18) 0.0337(17) 0.0003(15) -0.0049(15) 0.0034(17)
C26 0.063(3) 0.055(2) 0.045(2) 0.0128(18) 0.0001(19) 0.011(2)
C27 0.053(2) 0.061(3) 0.053(2) 0.013(2) -0.0020(19) 0.010(2)

loop_
_atom_type_symbol
_atom_type_description
_atom_type_scat_dispersion_real
_atom_type_scat_dispersion_imag
_atom_type_scat_source
C C 0.0181 0.0091 'International Tables Vol C Tables 4.2.6.8 and 6.1.1.4'
H H 0.0000 0.0000 'International Tables Vol C Tables 4.2.6.8 and 6.1.1.4'
N N 0.0311 0.0180 'International Tables Vol C Tables 4.2.6.8 and 6.1.1.4'
O O 0.0492 0.0322 'International Tables Vol C Tables 4.2.6.8 and 6.1.1.4'

loop_
_geom_angle_atom_site_label_1
_geom_angle_atom_site_label_2
_geom_angle_atom_site_label_3
_geom_angle
C16 O6 C17 120.9(3)
C3 N1 C1 119.2(3)
C3 N1 C2 124.8(3)
C1 N1 C2 114.9(3)
C5 N2 C4 123.0(3)
C5 N2 H2 119(2)
C4 N2 H2 118(2)
C9 N3 C6 124.9(3)
C9 N3 H3 119(2)
C6 N3 H3 116(2)
C14 N4 C10 119.5(3)
C14 N4 C13 127.7(3)
C10 N4 C13 112.8(3)
C16 N5 C15 119.9(3)
C16 N5 H5 119(3)
C15 N5 H5 119(3)
C27 N6 C25 110.0(3)
C27 N6 C26 109.9(3)
C25 N6 C26 112.3(3)
N1 C1 H1A 109.5
N1 C1 H1B 109.5
H1A C1 H1B 109.5
N1 C1 H1C 109.5
H1A C1 H1C 109.5
H1B C1 H1C 109.5
N1 C2 H2A 109.5
N1 C2 H2B 109.5
H2A C2 H2B 109.5
N1 C2 H2C 109.5
H2A C2 H2C 109.5
H2B C2 H2C 109.5
O1 C3 N1 121.8(3)
O1 C3 C4 120.1(3)
N1 C3 C4 118.1(3)
N2 C4 C21 110.8(3)
N2 C4 C3 109.6(3)
C21 C4 C3 111.3(3)
N2 C4 H4 108.4
C21 C4 H4 108.4
C3 C4 H4 108.4
O2 C5 N2 123.5(3)
O2 C5 C6 118.9(3)
N2 C5 C6 117.5(3)
N3 C6 C8 111.5(3)
N3 C6 C7 107.4(3)
C8 C6 C7 109.8(3)
N3 C6 C5 112.0(3)
C8 C6 C5 109.6(3)
C7 C6 C5 106.3(3)
C6 C7 H7A 109.5
C6 C7 H7B 109.5
H7A C7 H7B 109.5
C6 C7 H7C 109.5
H7A C7 H7C 109.5
H7B C7 H7C 109.5
C6 C8 H8A 109.5
C6 C8 H8B 109.5
H8A C8 H8B 109.5
C6 C8 H8C 109.5
H8A C8 H8C 109.5
H8B C8 H8C 109.5
O3 C9 N3 124.4(3)
O3 C9 C10 122.0(3)
N3 C9 C10 113.7(3)
N4 C10 C9 110.9(3)
N4 C10 C11 103.3(3)
C9 C10 C11 112.6(3)
N4 C10 H10 110.0
C9 C10 H10 110.0
C11 C10 H10 110.0
C12 C11 C10 105.3(3)
C12 C11 H11A 110.7
C10 C11 H11A 110.7
C12 C11 H11B 110.7
C10 C11 H11B 110.7
H11A C11 H11B 108.8
C11 C12 C13 104.9(3)
C11 C12 H12A 110.8
C13 C12 H12A 110.8
C11 C12 H12B 110.8
C13 C12 H12B 110.8
H12A C12 H12B 108.8
N4 C13 C12 102.3(3)
N4 C13 H13A 111.3
C12 C13 H13A 111.3
N4 C13 H13B 111.3
C12 C13 H13B 111.3
H13A C13 H13B 109.2
O4 C14 N4 120.8(3)
O4 C14 C15 121.2(3)
N4 C14 C15 118.0(3)
N5 C15 C14 109.6(3)
N5 C15 C25 111.8(3)
C14 C15 C25 109.1(3)
N5 C15 H15 108.8
C14 C15 H15 108.8
C25 C15 H15 108.8
O5 C16 O6 125.0(3)
O5 C16 N5 124.4(3)
O6 C16 N5 110.6(3)
O6 C17 C19 102.0(3)
O6 C17 C18 111.0(3)
C19 C17 C18 110.1(3)
O6 C17 C20 109.8(3)
C19 C17 C20 111.3(4)
C18 C17 C20 112.2(4)
C17 C18 H18A 109.5
C17 C18 H18B 109.5
H18A C18 H18B 109.5
C17 C18 H18C 109.5
H18A C18 H18C 109.5
H18B C18 H18C 109.5
C17 C19 H19A 109.5
C17 C19 H19B 109.5
H19A C19 H19B 109.5
C17 C19 H19C 109.5
H19A C19 H19C 109.5
H19B C19 H19C 109.5
C17 C20 H20A 109.5
C17 C20 H20B 109.5
H20A C20 H20B 109.5
C17 C20 H20C 109.5
H20A C20 H20C 109.5
H20B C20 H20C 109.5
C4 C21 C22 115.3(3)
C4 C21 H21A 108.4
C22 C21 H21A 108.4
C4 C21 H21B 108.4
C22 C21 H21B 108.4
H21A C21 H21B 107.5
C24 C22 C23 110.3(3)
C24 C22 C21 113.4(3)
C23 C22 C21 109.9(3)
C24 C22 H22 107.7
C23 C22 H22 107.7
C21 C22 H22 107.7
C22 C23 H23A 109.5
C22 C23 H23B 109.5
H23A C23 H23B 109.5
C22 C23 H23C 109.5
H23A C23 H23C 109.5
H23B C23 H23C 109.5
C22 C24 H24A 109.5
C22 C24 H24B 109.5
H24A C24 H24B 109.5
C22 C24 H24C 109.5
H24A C24 H24C 109.5
H24B C24 H24C 109.5
N6 C25 C15 112.1(3)
N6 C25 H25A 109.2
C15 C25 H25A 109.2
N6 C25 H25B 109.2
C15 C25 H25B 109.2
H25A C25 H25B 107.9
N6 C26 H26A 109.5
N6 C26 H26B 109.5
H26A C26 H26B 109.5
N6 C26 H26C 109.5
H26A C26 H26C 109.5
H26B C26 H26C 109.5
N6 C27 H27A 109.5
N6 C27 H27B 109.5
H27A C27 H27B 109.5
N6 C27 H27C 109.5
H27A C27 H27C 109.5
H27B C27 H27C 109.5

loop_
_geom_bond_atom_site_label_1
_geom_bond_atom_site_label_2
_geom_bond_distance
O1 C3 1.231(4)
O2 C5 1.231(4)
O3 C9 1.225(4)
O4 C14 1.236(4)
O5 C16 1.216(4)
O6 C16 1.343(4)
O6 C17 1.469(4)
N1 C3 1.340(4)
N1 C1 1.455(4)
N1 C2 1.457(5)
N2 C5 1.328(4)
N2 C4 1.470(4)
N2 H2 0.91(2)
N3 C9 1.349(4)
N3 C6 1.462(4)
N3 H3 0.91(2)
N4 C14 1.348(5)
N4 C10 1.469(4)
N4 C13 1.472(4)
N5 C16 1.350(4)
N5 C15 1.444(4)
N5 H5 0.89(2)
N6 C27 1.450(5)
N6 C25 1.453(5)
N6 C26 1.457(5)
C1 H1A 0.9800
C1 H1B 0.9800
C1 H1C 0.9800
C2 H2A 0.9800
C2 H2B 0.9800
C2 H2C 0.9800
C3 C4 1.538(5)
C4 C21 1.523(5)
C4 H4 1.0000
C5 C6 1.545(4)
C6 C8 1.524(5)
C6 C7 1.530(5)
C7 H7A 0.9800
C7 H7B 0.9800
C7 H7C 0.9800
C8 H8A 0.9800
C8 H8B 0.9800
C8 H8C 0.9800
C9 C10 1.516(5)
C10 C11 1.529(5)
C10 H10 1.0000
C11 C12 1.499(5)
C11 H11A 0.9900
C11 H11B 0.9900
C12 C13 1.521(6)
C12 H12A 0.9900
C12 H12B 0.9900
C13 H13A 0.9900
C13 H13B 0.9900
C14 C15 1.520(5)
C15 C25 1.525(5)
C15 H15 1.0000
C17 C19 1.513(6)
C17 C18 1.514(6)
C17 C20 1.515(6)
C18 H18A 0.9800
C18 H18B 0.9800
C18 H18C 0.9800
C19 H19A 0.9800
C19 H19B 0.9800
C19 H19C 0.9800
C20 H20A 0.9800
C20 H20B 0.9800
C20 H20C 0.9800
C21 C22 1.527(5)
C21 H21A 0.9900
C21 H21B 0.9900
C22 C24 1.518(5)
C22 C23 1.520(5)
C22 H22 1.0000
C23 H23A 0.9800
C23 H23B 0.9800
C23 H23C 0.9800
C24 H24A 0.9800
C24 H24B 0.9800
C24 H24C 0.9800
C25 H25A 0.9900
C25 H25B 0.9900
C26 H26A 0.9800
C26 H26B 0.9800
C26 H26C 0.9800
C27 H27A 0.9800
C27 H27B 0.9800
C27 H27C 0.9800

loop_
_geom_hbond_atom_site_label_D
_geom_hbond_atom_site_label_H
_geom_hbond_atom_site_label_A
_geom_hbond_distance_DH
_geom_hbond_distance_HA
_geom_hbond_distance_DA
_geom_hbond_angle_DHA
_geom_hbond_site_symmetry_A
N2 H2 O4 0.91(2) 2.03(2) 2.894(3) 158(3) .
N3 H3 O2 0.91(2) 2.04(2) 2.950(3) 173(3) 3_656
N5 H5 O1 0.89(2) 2.14(3) 2.998(4) 162(4) .

loop_
_geom_torsion_atom_site_label_1
_geom_torsion_atom_site_label_2
_geom_torsion_atom_site_label_3
_geom_torsion_atom_site_label_4
_geom_torsion
C1 N1 C3 O1 1.4(5)
C2 N1 C3 O1 168.6(3)
C1 N1 C3 C4 -179.7(3)
C2 N1 C3 C4 -12.5(5)
C5 N2 C4 C21 115.0(3)
C5 N2 C4 C3 -121.9(3)
O1 C3 C4 N2 -105.8(3)
N1 C3 C4 N2 75.3(4)
O1 C3 C4 C21 17.1(4)
N1 C3 C4 C21 -161.8(3)
C4 N2 C5 O2 2.1(5)
C4 N2 C5 C6 -174.6(3)
C9 N3 C6 C8 59.6(4)
C9 N3 C6 C7 180.0(3)
C9 N3 C6 C5 -63.6(4)
O2 C5 C6 N3 168.4(3)
N2 C5 C6 N3 -14.7(4)
O2 C5 C6 C8 44.1(4)
N2 C5 C6 C8 -139.0(3)
O2 C5 C6 C7 -74.5(4)
N2 C5 C6 C7 102.4(3)
C6 N3 C9 O3 -1.0(5)
C6 N3 C9 C10 -180.0(3)
C14 N4 C10 C9 59.3(4)
C13 N4 C10 C9 -118.3(3)
C14 N4 C10 C11 -179.9(3)
C13 N4 C10 C11 2.6(4)
O3 C9 C10 N4 51.0(4)
N3 C9 C10 N4 -129.9(3)
O3 C9 C10 C11 -64.1(4)
N3 C9 C10 C11 114.9(3)
N4 C10 C11 C12 -22.4(4)
C9 C10 C11 C12 97.3(3)
C10 C11 C12 C13 33.9(4)
C14 N4 C13 C12 -159.6(3)
C10 N4 C13 C12 17.7(4)
C11 C12 C13 N4 -31.2(4)
C10 N4 C14 O4 -2.2(5)
C13 N4 C14 O4 175.0(3)
C10 N4 C14 C15 177.6(3)
C13 N4 C14 C15 -5.3(5)
C16 N5 C15 C14 -135.5(3)
C16 N5 C15 C25 103.4(4)
O4 C14 C15 N5 -84.8(4)
N4 C14 C15 N5 95.5(4)
O4 C14 C15 C25 37.9(4)
N4 C14 C15 C25 -141.9(3)
C17 O6 C16 O5 -3.9(6)
C17 O6 C16 N5 177.7(3)
C15 N5 C16 O5 16.6(5)
C15 N5 C16 O6 -165.0(3)
C16 O6 C17 C19 178.7(3)
C16 O6 C17 C18 61.5(5)
C16 O6 C17 C20 -63.2(5)
N2 C4 C21 C22 -57.0(4)
C3 C4 C21 C22 -179.2(3)
C4 C21 C22 C24 -58.9(4)
C4 C21 C22 C23 177.1(3)
C27 N6 C25 C15 168.7(3)
C26 N6 C25 C15 -68.5(4)
N5 C15 C25 N6 -59.5(4)
C14 C15 C25 N6 179.1(3)
